data_7248165
loop_
_publ_author_name
'Gavrikov, Andrey V.'
'Ilyukhin, Andrey B.'

_publ_section_title
;
 Union is strength: \p--\p stacking interactions are capable of preventing
 solid-state racemization of tris-chelate complexes
;
_journal_issue 12
_journal_name_full CrystEngComm
_journal_page_first 1677
_journal_page_last 1682
_journal_paper_doi 10.1039/D4CE00104D
_journal_volume 26
_journal_year 2024
_chemical_absolute_configuration ad
_chemical_formula_moiety 'C36 H24 Co N6, C12 H8 La N7 O15'
_chemical_formula_sum 'C48 H32 Co La N13 O15'
_chemical_formula_weight 1228.7
_space_group_IT_number 19
_space_group_name_Hall 'P 2ac 2ab'
_space_group_name_H-M_alt 'P 21 21 21'
_symmetry_cell_setting orthorhombic
_symmetry_Int_Tables_number 19
_symmetry_space_group_name_Hall 'P 2ac 2ab'
_symmetry_space_group_name_H-M 'P 21 21 21'
_atom_sites_solution_hydrogens geom
_audit_conform_dict_location ftp://ftp.iucr.org/pub/cif_core.dic
_audit_conform_dict_name cif_core.dic
_audit_conform_dict_version 2.4.5
_audit_creation_date 2023-04-23T09:45:48-00:00
_audit_creation_method 'WinGX routine CIF_UPDATE'
_audit_update_record
;
2023-09-15 deposited with the CCDC.	2024-02-14 downloaded from the CCDC.
;
_cell_angle_alpha 90
_cell_angle_beta 90
_cell_angle_gamma 90
_cell_formula_units_Z 4
_cell_length_a 12.6555(6)
_cell_length_b 17.9417(8)
_cell_length_c 22.6477(10)
_cell_measurement_reflns_used 8038
_cell_measurement_temperature 400(2)
_cell_measurement_theta_max 22.61
_cell_measurement_theta_min 2.41
_cell_volume 5142.4(4)
_computing_cell_refinement 'Bruker SAINT'
_computing_data_collection 'Bruker APEX3'
_computing_data_reduction 'Bruker SAINT'
_computing_molecular_graphics 'Bruker SHELXTL'
_computing_publication_material 'Bruker SHELXTL'
_computing_structure_refinement 'SHELXL-2018/3 (Sheldrick, 2018)'
_computing_structure_solution 'SHELXS-2018 (Sheldrick, 2015)'
_diffrn_ambient_temperature 400(2)
_diffrn_measured_fraction_theta_full 0.999
_diffrn_measured_fraction_theta_max 0.998
_diffrn_measurement_device_type 'Bruker AXS D8 VENTURE PHOTON III C14 IuS 3.0'
_diffrn_measurement_method '\w scans'
_diffrn_radiation_monochromator graphite
_diffrn_radiation_type MoK\a
_diffrn_radiation_wavelength 0.71073
_diffrn_reflns_av_R_equivalents 0.0654
_diffrn_reflns_av_unetI/netI 0.0771
_diffrn_reflns_Laue_measured_fraction_full 0.999
_diffrn_reflns_Laue_measured_fraction_max 0.998
_diffrn_reflns_limit_h_max 15
_diffrn_reflns_limit_h_min -15
_diffrn_reflns_limit_k_max 22
_diffrn_reflns_limit_k_min -20
_diffrn_reflns_limit_l_max 28
_diffrn_reflns_limit_l_min -28
_diffrn_reflns_number 39963
_diffrn_reflns_point_group_measured_fraction_full 0.999
_diffrn_reflns_point_group_measured_fraction_max 0.998
_diffrn_reflns_theta_full 25.242
_diffrn_reflns_theta_max 26.422
_diffrn_reflns_theta_min 2.127
_diffrn_standards_number 0
_exptl_absorpt_coefficient_mu 1.223
_exptl_absorpt_correction_T_max 0.7454
_exptl_absorpt_correction_T_min 0.6251
_exptl_absorpt_correction_type multi-scan
_exptl_absorpt_process_details
;
 SADABS 2016/2: Krause, L., Herbst-Irmer, R., Sheldrick G.M. & Stalke D.,
 J. Appl. Cryst. 48 (2015) 3-10
;
_exptl_crystal_colour yellow
_exptl_crystal_density_diffrn 1.587
_exptl_crystal_description block
_exptl_crystal_F_000 2460
_exptl_crystal_size_max 0.28
_exptl_crystal_size_mid 0.24
_exptl_crystal_size_min 0.2
_refine_diff_density_max 0.39
_refine_diff_density_min -0.348
_refine_diff_density_rms 0.059
_refine_ls_abs_structure_details
;
 Flack x determined using 1997 quotients [(I+)-(I-)]/[(I+)+(I-)]
 (Parsons, Flack and Wagner, Acta Cryst. B69 (2013) 249-259).
;
_refine_ls_abs_structure_Flack -0.009(6)
_refine_ls_extinction_method none
_refine_ls_goodness_of_fit_ref 1.044
_refine_ls_hydrogen_treatment constr
_refine_ls_matrix_type full
_refine_ls_number_parameters 703
_refine_ls_number_reflns 10561
_refine_ls_number_restraints 0
_refine_ls_restrained_S_all 1.044
_refine_ls_R_factor_all 0.1175
_refine_ls_R_factor_gt 0.0499
_refine_ls_shift/su_max 0.001
_refine_ls_shift/su_mean 0
_refine_ls_structure_factor_coef Fsqd
_refine_ls_weighting_details
;
w=1/[\s^2^(Fo^2^)+(0.0200P)^2^+1.0000P] where P=(Fo^2^+2Fc^2^)/3
;
_refine_ls_weighting_scheme calc
_refine_ls_wR_factor_gt 0.0648
_refine_ls_wR_factor_ref 0.0791
_reflns_Friedel_coverage 0.811
_reflns_Friedel_fraction_full 1
_reflns_Friedel_fraction_max 0.998
_reflns_number_gt 6188
_reflns_number_total 10561
_reflns_threshold_expression 'I > 2\s(I)'
_cod_data_source_file d4ce00104d2.cif
_cod_data_source_block CoLaPhen_3MeCN_400K
_cod_depositor_comments 'Adding full bibliography for 7248144--7248174.cif.'
_cod_database_code 7248165
_shelx_estimated_absorpt_t_min 0.726
_shelx_estimated_absorpt_t_max 0.792

loop_
_symmetry_equiv_pos_as_xyz
'x, y, z'
'-x+1/2, -y, z+1/2'
'-x, y+1/2, -z+1/2'
'x+1/2, -y+1/2, -z'

loop_
_atom_site_label
_atom_site_type_symbol
_atom_site_fract_x
_atom_site_fract_y
_atom_site_fract_z
_atom_site_U_iso_or_equiv
_atom_site_adp_type
_atom_site_occupancy
_atom_site_site_symmetry_order
_atom_site_calc_flag
_atom_site_refinement_flags_posn
_atom_site_refinement_flags_adp
_atom_site_refinement_flags_occupancy
_atom_site_disorder_assembly
_atom_site_disorder_group
La1 La 0.62589(3) 0.51129(2) 0.48027(2) 0.06540(15) Uani 1 1 d . . . . .
Co1 Co 0.24210(8) 0.47226(6) 0.70450(5) 0.0688(3) Uani 1 1 d . . . . .
O1 O 0.6985(5) 0.3866(3) 0.5266(3) 0.093(2) Uani 1 1 d . . . . .
O2 O 0.5632(6) 0.4240(4) 0.5747(3) 0.107(3) Uani 1 1 d . . . . .
O3 O 0.6349(8) 0.3190(5) 0.5965(4) 0.164(4) Uani 1 1 d . . . . .
O4 O 0.6874(5) 0.5703(3) 0.3785(3) 0.083(2) Uani 1 1 d . . . . .
O5 O 0.5381(4) 0.5134(4) 0.3708(2) 0.0882(18) Uani 1 1 d . . . . .
O6 O 0.6131(6) 0.5608(4) 0.2934(3) 0.127(3) Uani 1 1 d . . . . .
O7 O 0.4231(4) 0.4988(4) 0.4832(3) 0.103(2) Uani 1 1 d . . . . .
O8 O 0.4909(6) 0.3944(4) 0.4569(3) 0.098(2) Uani 1 1 d . . . . .
O9 O 0.3212(6) 0.4052(5) 0.4681(3) 0.149(3) Uani 1 1 d . . . . .
O10 O 0.5526(5) 0.5852(4) 0.5786(3) 0.101(2) Uani 1 1 d . . . . .
O11 O 0.7140(5) 0.5476(4) 0.5802(3) 0.094(2) Uani 1 1 d . . . . .
O12 O 0.6524(7) 0.6141(4) 0.6523(3) 0.139(3) Uani 1 1 d . . . . .
O13 O 0.6788(6) 0.6575(3) 0.4891(3) 0.097(2) Uani 1 1 d . . . . .
O14 O 0.5224(5) 0.6348(4) 0.4573(3) 0.093(2) Uani 1 1 d . . . . .
O15 O 0.5694(6) 0.7477(4) 0.4773(4) 0.145(3) Uani 1 1 d . . . . .
N1 N 0.2211(7) 0.3953(4) 0.7760(3) 0.086(2) Uani 1 1 d . . . . .
N2 N 0.3976(5) 0.4610(4) 0.7372(3) 0.075(2) Uani 1 1 d . . . . .
N3 N 0.2096(5) 0.5716(4) 0.7553(3) 0.0694(19) Uani 1 1 d . . . . .
N4 N 0.2698(5) 0.5590(4) 0.6431(3) 0.0650(18) Uani 1 1 d . . . . .
N5 N 0.2595(7) 0.3862(4) 0.6415(3) 0.074(2) Uani 1 1 d . . . . .
N6 N 0.0862(5) 0.4604(4) 0.6722(3) 0.074(2) Uani 1 1 d . . . . .
N7 N 0.8435(5) 0.5106(5) 0.4707(3) 0.084(2) Uani 1 1 d . . . . .
N8 N 0.7279(7) 0.4169(4) 0.3994(4) 0.083(2) Uani 1 1 d . . . . .
N9 N 0.6321(9) 0.3740(5) 0.5672(5) 0.099(3) Uani 1 1 d . . . . .
N10 N 0.6132(7) 0.5483(4) 0.3469(4) 0.082(2) Uani 1 1 d . . . . .
N11 N 0.4108(6) 0.4330(5) 0.4697(4) 0.091(3) Uani 1 1 d . . . . .
N12 N 0.6399(8) 0.5821(5) 0.6056(4) 0.087(2) Uani 1 1 d . . . . .
N13 N 0.5887(8) 0.6810(5) 0.4745(4) 0.093(3) Uani 1 1 d . . . . .
C1 C 0.1297(10) 0.3632(6) 0.7941(5) 0.114(3) Uani 1 1 d . . . . .
H1A H 0.066392 0.373391 0.774831 0.137 Uiso 1 1 calc R U . . .
C2 C 0.1326(15) 0.3133(7) 0.8433(7) 0.150(6) Uani 1 1 d . . . . .
H2A H 0.069359 0.293605 0.85723 0.18 Uiso 1 1 calc R U . . .
C3 C 0.2190(16) 0.2946(8) 0.8690(7) 0.154(6) Uani 1 1 d . . . . .
H3A H 0.218224 0.259253 0.898975 0.185 Uiso 1 1 calc R U . . .
C4 C 0.3153(13) 0.3277(7) 0.8517(5) 0.117(4) Uani 1 1 d . . . . .
C5 C 0.4168(16) 0.3145(9) 0.8771(7) 0.157(6) Uani 1 1 d . . . . .
H5A H 0.42231 0.280663 0.907974 0.188 Uiso 1 1 calc R U . . .
C6 C 0.5038(15) 0.3486(9) 0.8584(7) 0.159(7) Uani 1 1 d . . . . .
H6A H 0.567523 0.338416 0.877157 0.19 Uiso 1 1 calc R U . . .
C7 C 0.5026(11) 0.3990(7) 0.8117(5) 0.109(4) Uani 1 1 d . . . . .
C8 C 0.5931(10) 0.4340(8) 0.7891(6) 0.136(5) Uani 1 1 d . . . . .
H8A H 0.658855 0.424138 0.805785 0.163 Uiso 1 1 calc R U . . .
C9 C 0.5852(7) 0.4818(7) 0.7434(5) 0.118(4) Uani 1 1 d . . . . .
H9A H 0.644775 0.5059 0.728773 0.142 Uiso 1 1 calc R U . . .
C10 C 0.4842(7) 0.4946(6) 0.7181(4) 0.095(3) Uani 1 1 d . . . . .
H10A H 0.478657 0.52793 0.686786 0.114 Uiso 1 1 calc R U . . .
C11 C 0.4068(7) 0.4139(5) 0.7831(4) 0.076(3) Uani 1 1 d . . . . .
C12 C 0.3124(9) 0.3790(6) 0.8040(4) 0.082(3) Uani 1 1 d . . . . .
C13 C 0.1780(8) 0.5786(7) 0.8117(5) 0.097(3) Uani 1 1 d . . . . .
H13A H 0.169705 0.535715 0.834362 0.116 Uiso 1 1 calc R U . . .
C14 C 0.1574(11) 0.6468(9) 0.8374(6) 0.137(5) Uani 1 1 d . . . . .
H14A H 0.136958 0.649636 0.876768 0.165 Uiso 1 1 calc R U . . .
C15 C 0.1672(11) 0.7091(8) 0.8050(7) 0.142(5) Uani 1 1 d . . . . .
H15A H 0.153759 0.755137 0.822257 0.17 Uiso 1 1 calc R U . . .
C16 C 0.1971(9) 0.7057(7) 0.7462(6) 0.109(4) Uani 1 1 d . . . . .
C17 C 0.2067(11) 0.7697(7) 0.7099(7) 0.139(5) Uani 1 1 d . . . . .
H17A H 0.193978 0.81666 0.72577 0.167 Uiso 1 1 calc R U . . .
C18 C 0.2336(10) 0.7632(7) 0.6536(7) 0.130(4) Uani 1 1 d . . . . .
H18A H 0.23777 0.805371 0.629826 0.156 Uiso 1 1 calc R U . . .
C19 C 0.2559(8) 0.6924(6) 0.6296(5) 0.084(3) Uani 1 1 d . . . . .
C20 C 0.2860(8) 0.6838(6) 0.5708(5) 0.101(4) Uani 1 1 d . . . . .
H20A H 0.291946 0.725212 0.546318 0.122 Uiso 1 1 calc R U . . .
C21 C 0.3062(7) 0.6158(7) 0.5497(4) 0.096(3) Uani 1 1 d . . . . .
H21A H 0.326342 0.609363 0.510511 0.116 Uiso 1 1 calc R U . . .
C22 C 0.2967(6) 0.5546(5) 0.5874(4) 0.082(3) Uani 1 1 d . . . . .
H22A H 0.310464 0.507603 0.571897 0.098 Uiso 1 1 calc R U . . .
C23 C 0.2498(7) 0.6285(5) 0.6639(4) 0.069(2) Uani 1 1 d . . . . .
C24 C 0.2183(7) 0.6351(6) 0.7237(4) 0.075(3) Uani 1 1 d . . . . .
C25 C 0.3451(8) 0.3503(6) 0.6234(5) 0.094(3) Uani 1 1 d . . . . .
H25A H 0.409171 0.362643 0.640959 0.113 Uiso 1 1 calc R U . . .
C26 C 0.3457(11) 0.2955(6) 0.5804(6) 0.116(4) Uani 1 1 d . . . . .
H26A H 0.408485 0.272462 0.569323 0.139 Uiso 1 1 calc R U . . .
C27 C 0.2530(13) 0.2763(6) 0.5546(5) 0.116(4) Uani 1 1 d . . . . .
H27A H 0.251651 0.23958 0.525603 0.14 Uiso 1 1 calc R U . . .
C28 C 0.1592(9) 0.3115(6) 0.5717(5) 0.093(3) Uani 1 1 d . . . . .
C29 C 0.0573(12) 0.2928(7) 0.5477(6) 0.131(5) Uani 1 1 d . . . . .
H29A H 0.051027 0.254487 0.520287 0.157 Uiso 1 1 calc R U . . .
C30 C -0.0268(11) 0.3300(8) 0.5646(6) 0.126(5) Uani 1 1 d . . . . .
H30A H -0.091781 0.317142 0.548296 0.151 Uiso 1 1 calc R U . . .
C31 C -0.0237(9) 0.3886(7) 0.6063(5) 0.092(3) Uani 1 1 d . . . . .
C32 C -0.1092(10) 0.4313(8) 0.6235(5) 0.120(5) Uani 1 1 d . . . . .
H32A H -0.175421 0.42155 0.607481 0.144 Uiso 1 1 calc R U . . .
C33 C -0.0983(7) 0.4864(8) 0.6628(5) 0.119(4) Uani 1 1 d . . . . .
H33A H -0.155765 0.515647 0.673598 0.143 Uiso 1 1 calc R U . . .
C34 C 0.0011(7) 0.4987(6) 0.6870(3) 0.092(3) Uani 1 1 d . . . . .
H34A H 0.008044 0.536119 0.715162 0.111 Uiso 1 1 calc R U . . .
C35 C 0.0755(7) 0.4056(6) 0.6323(4) 0.074(3) Uani 1 1 d . . . . .
C36 C 0.1676(8) 0.3668(5) 0.6151(4) 0.072(3) Uani 1 1 d . . . . .
C37 C 0.9009(8) 0.5566(6) 0.5041(4) 0.109(4) Uani 1 1 d . . . . .
H37A H 0.865459 0.591083 0.527585 0.131 Uiso 1 1 calc R U . . .
C38 C 1.0105(9) 0.5560(8) 0.5059(6) 0.142(6) Uani 1 1 d . . . . .
H38A H 1.046945 0.588048 0.530881 0.17 Uiso 1 1 calc R U . . .
C39 C 1.0631(10) 0.5083(10) 0.4709(8) 0.171(8) Uani 1 1 d . . . . .
H39A H 1.136547 0.507314 0.471468 0.205 Uiso 1 1 calc R U . . .
C40 C 1.0084(9) 0.4612(8) 0.4345(7) 0.129(5) Uani 1 1 d . . . . .
C41 C 1.0590(14) 0.4138(11) 0.3924(11) 0.199(11) Uani 1 1 d . . . . .
H41A H 1.132435 0.412141 0.391179 0.239 Uiso 1 1 calc R U . . .
C42 C 1.0031(14) 0.3716(11) 0.3543(10) 0.183(10) Uani 1 1 d . . . . .
H42A H 1.037955 0.340597 0.327767 0.219 Uiso 1 1 calc R U . . .
C43 C 0.8896(15) 0.3744(8) 0.3550(7) 0.136(5) Uani 1 1 d . . . . .
C44 C 0.8292(16) 0.3348(8) 0.3140(7) 0.144(6) Uani 1 1 d . . . . .
H44A H 0.863257 0.307702 0.284662 0.172 Uiso 1 1 calc R U . . .
C45 C 0.7207(14) 0.3349(7) 0.3161(6) 0.141(5) Uani 1 1 d . . . . .
H45A H 0.679612 0.309385 0.288716 0.169 Uiso 1 1 calc R U . . .
C46 C 0.6764(10) 0.3764(6) 0.3624(5) 0.108(4) Uani 1 1 d . . . . .
H46A H 0.603426 0.374384 0.366814 0.13 Uiso 1 1 calc R U . . .
C47 C 0.8377(9) 0.4175(6) 0.3963(5) 0.084(3) Uani 1 1 d . . . . .
C48 C 0.8934(9) 0.4643(6) 0.4361(5) 0.097(3) Uani 1 1 d . . . . .

loop_
_atom_site_aniso_label
_atom_site_aniso_U_11
_atom_site_aniso_U_22
_atom_site_aniso_U_33
_atom_site_aniso_U_23
_atom_site_aniso_U_13
_atom_site_aniso_U_12
La1 0.0517(2) 0.0748(3) 0.0697(3) 0.0023(3) -0.0009(3) -0.0011(3)
Co1 0.0522(6) 0.0795(9) 0.0746(7) 0.0137(7) 0.0020(6) 0.0011(6)
O1 0.080(4) 0.093(5) 0.105(5) 0.012(5) 0.000(4) -0.002(3)
O2 0.103(6) 0.121(6) 0.098(6) 0.003(5) 0.026(5) -0.020(5)
O3 0.178(8) 0.146(7) 0.169(8) 0.085(7) -0.019(8) -0.024(8)
O4 0.078(5) 0.089(5) 0.082(5) 0.004(4) -0.008(4) -0.013(4)
O5 0.071(4) 0.106(5) 0.088(4) -0.006(4) -0.010(3) -0.003(4)
O6 0.148(6) 0.174(7) 0.059(4) 0.012(4) -0.012(5) -0.017(6)
O7 0.073(4) 0.118(5) 0.118(5) -0.029(6) 0.013(3) -0.003(4)
O8 0.084(5) 0.101(5) 0.109(6) -0.018(4) -0.002(4) 0.001(4)
O9 0.095(5) 0.225(8) 0.126(6) -0.012(6) -0.002(5) -0.072(6)
O10 0.077(5) 0.124(6) 0.102(6) -0.001(5) -0.015(4) 0.009(4)
O11 0.075(4) 0.124(6) 0.084(5) 0.001(4) -0.012(4) 0.003(4)
O12 0.173(8) 0.150(7) 0.094(6) -0.029(5) -0.015(6) -0.024(6)
O13 0.099(5) 0.094(5) 0.098(5) 0.004(4) -0.007(4) -0.008(4)
O14 0.091(5) 0.099(5) 0.089(5) -0.005(4) -0.015(4) 0.008(4)
O15 0.189(8) 0.081(5) 0.165(7) -0.005(6) 0.031(6) 0.024(5)
N1 0.067(6) 0.097(6) 0.093(7) 0.023(5) 0.012(5) 0.002(5)
N2 0.072(5) 0.081(5) 0.072(5) 0.014(4) 0.002(4) 0.001(4)
N3 0.053(4) 0.097(6) 0.058(5) 0.005(5) 0.002(4) 0.000(4)
N4 0.049(4) 0.079(5) 0.068(5) 0.000(4) 0.009(4) 0.005(4)
N5 0.062(5) 0.072(5) 0.088(6) 0.016(4) 0.002(5) -0.003(5)
N6 0.052(4) 0.094(6) 0.076(5) 0.019(5) 0.005(4) 0.005(4)
N7 0.069(5) 0.089(6) 0.092(6) 0.013(6) 0.013(4) -0.005(4)
N8 0.082(7) 0.082(6) 0.084(6) 0.006(5) 0.020(5) 0.012(5)
N9 0.098(8) 0.087(7) 0.111(8) 0.022(6) -0.031(7) -0.024(7)
N10 0.086(6) 0.085(6) 0.075(6) -0.003(5) -0.007(6) 0.001(5)
N11 0.064(6) 0.119(7) 0.091(6) -0.024(6) 0.003(5) -0.015(5)
N12 0.090(7) 0.106(7) 0.065(6) 0.013(5) -0.005(6) -0.019(6)
N13 0.119(8) 0.083(7) 0.076(6) 0.007(6) 0.021(6) 0.018(6)
C1 0.089(8) 0.117(8) 0.137(10) 0.031(8) 0.017(9) 0.009(8)
C2 0.175(15) 0.111(10) 0.166(14) 0.059(9) 0.073(14) 0.017(12)
C3 0.204(19) 0.125(12) 0.135(13) 0.063(10) 0.047(13) 0.031(13)
C4 0.152(13) 0.111(10) 0.090(9) 0.026(8) 0.009(9) 0.038(9)
C5 0.21(2) 0.150(15) 0.107(11) 0.044(10) -0.028(13) 0.059(13)
C6 0.167(18) 0.171(16) 0.138(15) 0.042(12) -0.066(13) 0.036(13)
C7 0.106(10) 0.131(10) 0.091(9) 0.008(8) -0.036(8) 0.027(8)
C8 0.087(9) 0.176(13) 0.145(12) -0.014(10) -0.045(9) 0.033(9)
C9 0.059(6) 0.153(11) 0.143(10) 0.007(10) -0.025(6) -0.020(7)
C10 0.077(6) 0.107(8) 0.102(7) 0.008(7) 0.006(6) -0.013(7)
C11 0.071(7) 0.094(7) 0.062(6) 0.007(6) -0.004(5) 0.005(5)
C12 0.116(9) 0.076(7) 0.056(7) 0.012(6) 0.009(6) 0.020(7)
C13 0.091(8) 0.115(9) 0.085(8) 0.010(7) 0.006(6) -0.008(6)
C14 0.188(15) 0.136(12) 0.088(10) -0.030(10) 0.032(9) 0.008(12)
C15 0.170(13) 0.117(11) 0.139(13) -0.050(10) 0.006(11) 0.008(9)
C16 0.125(9) 0.102(10) 0.100(10) -0.017(9) 0.020(7) 0.008(7)
C17 0.195(14) 0.078(9) 0.144(12) -0.006(10) 0.004(11) 0.001(8)
C18 0.158(12) 0.080(10) 0.150(12) 0.022(9) 0.009(10) 0.009(8)
C19 0.079(7) 0.074(8) 0.098(8) 0.012(7) 0.003(6) 0.007(6)
C20 0.105(9) 0.087(9) 0.112(10) 0.033(8) 0.005(8) 0.010(6)
C21 0.092(7) 0.121(9) 0.076(7) 0.037(8) 0.011(5) 0.025(7)
C22 0.087(7) 0.085(7) 0.072(7) 0.011(6) 0.012(5) 0.013(5)
C23 0.063(6) 0.069(7) 0.075(7) 0.006(6) 0.000(5) 0.004(5)
C24 0.070(6) 0.071(7) 0.085(8) -0.003(7) 0.006(5) -0.001(5)
C25 0.074(8) 0.070(7) 0.138(10) 0.004(7) 0.009(7) 0.000(6)
C26 0.128(12) 0.089(9) 0.131(11) -0.003(8) 0.033(9) 0.012(8)
C27 0.147(13) 0.084(8) 0.118(10) -0.011(7) 0.017(10) -0.018(9)
C28 0.091(9) 0.080(8) 0.107(9) 0.011(7) -0.001(7) -0.014(6)
C29 0.129(12) 0.114(10) 0.149(12) -0.025(8) -0.027(10) -0.033(9)
C30 0.113(11) 0.133(12) 0.132(11) 0.009(10) -0.051(10) -0.038(9)
C31 0.089(9) 0.097(9) 0.088(8) 0.029(7) -0.032(7) -0.027(7)
C32 0.073(8) 0.182(14) 0.104(10) 0.042(9) -0.027(8) -0.003(10)
C33 0.055(6) 0.197(14) 0.105(8) 0.046(10) -0.010(6) 0.017(9)
C34 0.072(6) 0.125(9) 0.080(6) 0.010(7) -0.001(5) 0.004(7)
C35 0.065(6) 0.080(7) 0.077(7) 0.013(6) -0.001(5) -0.018(6)
C36 0.080(7) 0.063(6) 0.072(7) 0.013(6) 0.009(6) -0.008(6)
C37 0.077(8) 0.147(9) 0.104(9) 0.012(7) -0.004(6) -0.035(7)
C38 0.063(8) 0.219(15) 0.144(12) 0.038(11) -0.006(8) -0.038(8)
C39 0.053(7) 0.237(19) 0.223(19) 0.082(18) 0.020(9) -0.021(10)
C40 0.057(7) 0.159(13) 0.170(13) 0.056(10) 0.049(8) 0.018(8)
C41 0.096(14) 0.19(2) 0.32(3) 0.046(19) 0.092(17) 0.017(12)
C42 0.109(15) 0.161(17) 0.28(3) 0.033(16) 0.113(17) 0.035(12)
C43 0.159(16) 0.111(11) 0.139(13) 0.015(9) 0.056(13) 0.002(11)
C44 0.193(18) 0.108(11) 0.129(13) 0.020(9) 0.074(13) 0.045(12)
C45 0.181(15) 0.117(10) 0.125(12) -0.021(9) 0.017(11) 0.014(10)
C46 0.144(12) 0.085(8) 0.096(9) -0.015(7) 0.011(8) 0.009(7)
C47 0.088(9) 0.078(7) 0.087(8) 0.019(6) 0.032(7) 0.021(6)
C48 0.088(9) 0.094(8) 0.109(9) 0.022(7) 0.021(7) 0.004(7)

loop_
_atom_type_symbol
_atom_type_description
_atom_type_scat_dispersion_real
_atom_type_scat_dispersion_imag
_atom_type_scat_source
C C 0.0033 0.0016 'International Tables Vol C Tables 4.2.6.8 and 6.1.1.4'
H H 0 0 'International Tables Vol C Tables 4.2.6.8 and 6.1.1.4'
La La -0.2871 2.4523 'International Tables Vol C Tables 4.2.6.8 and 6.1.1.4'
N N 0.0061 0.0033 'International Tables Vol C Tables 4.2.6.8 and 6.1.1.4'
Co Co 0.3494 0.9721 'International Tables Vol C Tables 4.2.6.8 and 6.1.1.4'
O O 0.0106 0.006 'International Tables Vol C Tables 4.2.6.8 and 6.1.1.4'

loop_
_geom_angle_atom_site_label_1
_geom_angle_atom_site_label_2
_geom_angle_atom_site_label_3
_geom_angle
_geom_angle_site_symmetry_1
_geom_angle_site_symmetry_3
_geom_angle_publ_flag
O7 La1 O11 115.2(2) . . ?
O7 La1 O14 65.2(2) . . ?
O11 La1 O14 100.1(2) . . ?
O7 La1 O1 105.3(2) . . ?
O11 La1 O1 73.6(2) . . ?
O14 La1 O1 165.7(2) . . ?
O7 La1 O4 110.4(2) . . ?
O11 La1 O4 121.95(19) . . ?
O14 La1 O4 68.7(2) . . ?
O1 La1 O4 125.6(2) . . ?
O7 La1 O13 109.1(2) . . ?
O11 La1 O13 65.7(2) . . ?
O14 La1 O13 47.4(2) . . ?
O1 La1 O13 134.8(2) . . ?
O4 La1 O13 66.8(2) . . ?
O7 La1 O5 67.5(2) . . ?
O11 La1 O5 164.6(2) . . ?
O14 La1 O5 66.64(19) . . ?
O1 La1 O5 121.1(2) . . ?
O4 La1 O5 47.29(18) . . ?
O13 La1 O5 98.9(2) . . ?
O7 La1 O10 71.7(2) . . ?
O11 La1 O10 47.23(18) . . ?
O14 La1 O10 65.5(2) . . ?
O1 La1 O10 101.8(2) . . ?
O4 La1 O10 127.5(2) . . ?
O13 La1 O10 63.7(2) . . ?
O5 La1 O10 126.4(2) . . ?
O7 La1 O8 47.28(19) . . ?
O11 La1 O8 128.5(2) . . ?
O14 La1 O8 107.1(2) . . ?
O1 La1 O8 69.3(2) . . ?
O4 La1 O8 108.6(2) . . ?
O13 La1 O8 154.5(2) . . ?
O5 La1 O8 65.27(19) . . ?
O10 La1 O8 108.2(2) . . ?
O7 La1 N7 174.0(2) . . ?
O11 La1 N7 69.1(2) . . ?
O14 La1 N7 119.1(2) . . ?
O1 La1 N7 71.3(2) . . ?
O4 La1 N7 69.0(2) . . ?
O13 La1 N7 76.4(2) . . ?
O5 La1 N7 109.6(2) . . ?
O10 La1 N7 113.7(2) . . ?
O8 La1 N7 126.8(2) . . ?
O7 La1 O2 69.2(2) . . ?
O11 La1 O2 66.0(2) . . ?
O14 La1 O2 119.2(2) . . ?
O1 La1 O2 46.5(2) . . ?
O4 La1 O2 168.9(2) . . ?
O13 La1 O2 124.1(2) . . ?
O5 La1 O2 126.6(2) . . ?
O10 La1 O2 63.3(2) . . ?
O8 La1 O2 62.6(2) . . ?
N7 La1 O2 110.1(2) . . ?
O7 La1 N8 115.0(3) . . ?
O11 La1 N8 121.4(2) . . ?
O14 La1 N8 127.5(2) . . ?
O1 La1 N8 65.6(2) . . ?
O4 La1 N8 62.55(19) . . ?
O13 La1 N8 121.2(2) . . ?
O5 La1 N8 66.5(2) . . ?
O10 La1 N8 166.6(2) . . ?
O8 La1 N8 72.6(2) . . ?
N7 La1 N8 59.2(3) . . ?
O2 La1 N8 107.1(2) . . ?
N2 Co1 N5 94.0(3) . . ?
N2 Co1 N6 168.7(3) . . ?
N5 Co1 N6 77.9(3) . . ?
N2 Co1 N4 98.4(3) . . ?
N5 Co1 N4 94.4(3) . . ?
N6 Co1 N4 90.1(2) . . ?
N2 Co1 N1 77.8(3) . . ?
N5 Co1 N1 93.0(3) . . ?
N6 Co1 N1 94.6(3) . . ?
N4 Co1 N1 171.9(3) . . ?
N2 Co1 N3 94.0(2) . . ?
N5 Co1 N3 169.0(3) . . ?
N6 Co1 N3 95.2(3) . . ?
N4 Co1 N3 76.9(3) . . ?
N1 Co1 N3 96.1(3) . . ?
N9 O1 La1 102.1(6) . . ?
N9 O2 La1 95.8(7) . . ?
N10 O4 La1 98.7(5) . . ?
N10 O5 La1 95.2(5) . . ?
N11 O7 La1 101.7(5) . . ?
N11 O8 La1 92.1(5) . . ?
N12 O10 La1 94.3(6) . . ?
N12 O11 La1 101.5(5) . . ?
N13 O13 La1 94.7(6) . . ?
N13 O14 La1 99.4(6) . . ?
C12 N1 C1 119.9(9) . . ?
C12 N1 Co1 112.8(7) . . ?
C1 N1 Co1 127.4(8) . . ?
C10 N2 C11 117.9(8) . . ?
C10 N2 Co1 127.8(6) . . ?
C11 N2 Co1 114.3(6) . . ?
C13 N3 C24 116.6(9) . . ?
C13 N3 Co1 129.7(8) . . ?
C24 N3 Co1 113.5(6) . . ?
C22 N4 C23 116.0(8) . . ?
C22 N4 Co1 129.2(7) . . ?
C23 N4 Co1 114.7(6) . . ?
C25 N5 C36 116.2(9) . . ?
C25 N5 Co1 130.5(8) . . ?
C36 N5 Co1 113.4(7) . . ?
C34 N6 C35 118.0(8) . . ?
C34 N6 Co1 128.3(7) . . ?
C35 N6 Co1 113.6(6) . . ?
C48 N7 C37 118.1(9) . . ?
C48 N7 La1 122.2(7) . . ?
C37 N7 La1 119.7(6) . . ?
C46 N8 C47 118.6(10) . . ?
C46 N8 La1 122.1(8) . . ?
C47 N8 La1 119.2(8) . . ?
O3 N9 O2 122.4(13) . . ?
O3 N9 O1 122.2(13) . . ?
O2 N9 O1 115.4(9) . . ?
O6 N10 O4 120.5(9) . . ?
O6 N10 O5 120.8(9) . . ?
O4 N10 O5 118.7(8) . . ?
O7 N11 O9 120.6(9) . . ?
O7 N11 O8 118.9(8) . . ?
O9 N11 O8 120.5(10) . . ?
O12 N12 O11 122.1(10) . . ?
O12 N12 O10 121.0(11) . . ?
O11 N12 O10 116.8(8) . . ?
O15 N13 O14 122.3(11) . . ?
O15 N13 O13 119.7(10) . . ?
O14 N13 O13 118.0(9) . . ?
N1 C1 C2 118.6(12) . . ?
N1 C1 H1A 120.7 . . ?
C2 C1 H1A 120.7 . . ?
C3 C2 C1 122.6(16) . . ?
C3 C2 H2A 118.7 . . ?
C1 C2 H2A 118.7 . . ?
C2 C3 C4 120.0(15) . . ?
C2 C3 H3A 120 . . ?
C4 C3 H3A 120 . . ?
C3 C4 C12 117.5(13) . . ?
C3 C4 C5 126.6(15) . . ?
C12 C4 C5 115.9(14) . . ?
C6 C5 C4 122.8(16) . . ?
C6 C5 H5A 118.6 . . ?
C4 C5 H5A 118.6 . . ?
C5 C6 C7 122.1(17) . . ?
C5 C6 H6A 118.9 . . ?
C7 C6 H6A 118.9 . . ?
C6 C7 C11 119.0(14) . . ?
C6 C7 C8 124.0(14) . . ?
C11 C7 C8 117.0(11) . . ?
C9 C8 C7 120.2(11) . . ?
C9 C8 H8A 119.9 . . ?
C7 C8 H8A 119.9 . . ?
C8 C9 C10 118.7(11) . . ?
C8 C9 H9A 120.7 . . ?
C10 C9 H9A 120.7 . . ?
N2 C10 C9 122.7(10) . . ?
N2 C10 H10A 118.7 . . ?
C9 C10 H10A 118.7 . . ?
N2 C11 C7 123.5(10) . . ?
N2 C11 C12 117.3(8) . . ?
C7 C11 C12 119.2(11) . . ?
N1 C12 C4 121.3(11) . . ?
N1 C12 C11 117.8(9) . . ?
C4 C12 C11 120.9(12) . . ?
N3 C13 C14 122.6(11) . . ?
N3 C13 H13A 118.7 . . ?
C14 C13 H13A 118.7 . . ?
C15 C14 C13 119.4(12) . . ?
C15 C14 H14A 120.3 . . ?
C13 C14 H14A 120.3 . . ?
C14 C15 C16 121.0(13) . . ?
C14 C15 H15A 119.5 . . ?
C16 C15 H15A 119.5 . . ?
C15 C16 C24 116.4(12) . . ?
C15 C16 C17 123.1(14) . . ?
C24 C16 C17 120.5(11) . . ?
C18 C17 C16 120.6(13) . . ?
C18 C17 H17A 119.7 . . ?
C16 C17 H17A 119.7 . . ?
C17 C18 C19 120.1(12) . . ?
C17 C18 H18A 120 . . ?
C19 C18 H18A 120 . . ?
C23 C19 C20 117.2(10) . . ?
C23 C19 C18 121.2(11) . . ?
C20 C19 C18 121.5(11) . . ?
C21 C20 C19 119.7(10) . . ?
C21 C20 H20A 120.1 . . ?
C19 C20 H20A 120.1 . . ?
C20 C21 C22 118.9(10) . . ?
C20 C21 H21A 120.6 . . ?
C22 C21 H21A 120.6 . . ?
N4 C22 C21 124.3(9) . . ?
N4 C22 H22A 117.8 . . ?
C21 C22 H22A 117.8 . . ?
N4 C23 C19 123.8(9) . . ?
N4 C23 C24 117.5(9) . . ?
C19 C23 C24 118.8(10) . . ?
N3 C24 C16 124.0(10) . . ?
N3 C24 C23 117.3(9) . . ?
C16 C24 C23 118.7(11) . . ?
N5 C25 C26 124.6(10) . . ?
N5 C25 H25A 117.7 . . ?
C26 C25 H25A 117.7 . . ?
C27 C26 C25 118.6(12) . . ?
C27 C26 H26A 120.7 . . ?
C25 C26 H26A 120.7 . . ?
C26 C27 C28 120.0(12) . . ?
C26 C27 H27A 120 . . ?
C28 C27 H27A 120 . . ?
C27 C28 C36 116.7(11) . . ?
C27 C28 C29 123.4(14) . . ?
C36 C28 C29 119.9(11) . . ?
C30 C29 C28 119.9(13) . . ?
C30 C29 H29A 120.1 . . ?
C28 C29 H29A 120.1 . . ?
C29 C30 C31 123.3(13) . . ?
C29 C30 H30A 118.3 . . ?
C31 C30 H30A 118.3 . . ?
C32 C31 C30 125.3(12) . . ?
C32 C31 C35 117.2(12) . . ?
C30 C31 C35 117.5(12) . . ?
C33 C32 C31 121.1(12) . . ?
C33 C32 H32A 119.4 . . ?
C31 C32 H32A 119.4 . . ?
C32 C33 C34 118.3(12) . . ?
C32 C33 H33A 120.9 . . ?
C34 C33 H33A 120.9 . . ?
N6 C34 C33 123.6(11) . . ?
N6 C34 H34A 118.2 . . ?
C33 C34 H34A 118.2 . . ?
N6 C35 C36 117.6(9) . . ?
N6 C35 C31 121.7(10) . . ?
C36 C35 C31 120.6(11) . . ?
N5 C36 C28 123.9(10) . . ?
N5 C36 C35 117.4(9) . . ?
C28 C36 C35 118.7(10) . . ?
N7 C37 C38 123.7(11) . . ?
N7 C37 H37A 118.2 . . ?
C38 C37 H37A 118.2 . . ?
C39 C38 C37 119.0(14) . . ?
C39 C38 H38A 120.5 . . ?
C37 C38 H38A 120.5 . . ?
C38 C39 C40 119.9(13) . . ?
C38 C39 H39A 120.1 . . ?
C40 C39 H39A 120.1 . . ?
C39 C40 C41 122.9(14) . . ?
C39 C40 C48 117.8(14) . . ?
C41 C40 C48 119.2(16) . . ?
C42 C41 C40 122(2) . . ?
C42 C41 H41A 119.1 . . ?
C40 C41 H41A 119.1 . . ?
C41 C42 C43 120(2) . . ?
C41 C42 H42A 120.1 . . ?
C43 C42 H42A 120.1 . . ?
C47 C43 C44 118.3(17) . . ?
C47 C43 C42 120.1(17) . . ?
C44 C43 C42 121.5(18) . . ?
C45 C44 C43 121.6(16) . . ?
C45 C44 H44A 119.2 . . ?
C43 C44 H44A 119.2 . . ?
C44 C45 C46 115.2(15) . . ?
C44 C45 H45A 122.4 . . ?
C46 C45 H45A 122.4 . . ?
N8 C46 C45 125.7(13) . . ?
N8 C46 H46A 117.1 . . ?
C45 C46 H46A 117.1 . . ?
C43 C47 N8 120.3(13) . . ?
C43 C47 C48 121.8(13) . . ?
N8 C47 C48 117.9(10) . . ?
N7 C48 C47 121.2(10) . . ?
N7 C48 C40 121.5(13) . . ?
C47 C48 C40 117.2(13) . . ?

loop_
_geom_bond_atom_site_label_1
_geom_bond_atom_site_label_2
_geom_bond_distance
_geom_bond_site_symmetry_2
_geom_bond_publ_flag
La1 O7 2.578(5) . ?
La1 O11 2.607(6) . ?
La1 O14 2.626(6) . ?
La1 O1 2.635(6) . ?
La1 O4 2.654(6) . ?
La1 O13 2.714(6) . ?
La1 O5 2.718(5) . ?
La1 O10 2.753(7) . ?
La1 O8 2.756(6) . ?
La1 N7 2.762(6) . ?
La1 O2 2.767(7) . ?
La1 N8 2.810(8) . ?
Co1 N2 2.112(7) . ?
Co1 N5 2.114(8) . ?
Co1 N6 2.115(7) . ?
Co1 N4 2.116(7) . ?
Co1 N1 2.146(8) . ?
Co1 N3 2.160(7) . ?
O1 N9 1.267(11) . ?
O2 N9 1.262(10) . ?
O3 N9 1.190(9) . ?
O4 N10 1.245(8) . ?
O5 N10 1.260(8) . ?
O6 N10 1.233(8) . ?
O7 N11 1.229(9) . ?
O8 N11 1.261(9) . ?
O9 N11 1.240(8) . ?
O10 N12 1.264(9) . ?
O11 N12 1.261(9) . ?
O12 N12 1.214(9) . ?
O13 N13 1.260(9) . ?
O14 N13 1.243(9) . ?
O15 N13 1.223(8) . ?
N1 C12 1.349(11) . ?
N1 C1 1.355(12) . ?
N2 C10 1.323(9) . ?
N2 C11 1.346(10) . ?
N3 C13 1.346(11) . ?
N3 C24 1.350(10) . ?
N4 C22 1.311(9) . ?
N4 C23 1.355(10) . ?
N5 C25 1.325(10) . ?
N5 C36 1.353(10) . ?
N6 C34 1.322(10) . ?
N6 C35 1.341(10) . ?
N7 C48 1.304(11) . ?
N7 C37 1.336(10) . ?
N8 C46 1.285(12) . ?
N8 C47 1.391(11) . ?
C1 C2 1.430(14) . ?
C1 H1A 0.93 . ?
C2 C3 1.283(17) . ?
C2 H2A 0.93 . ?
C3 C4 1.411(16) . ?
C3 H3A 0.93 . ?
C4 C12 1.419(13) . ?
C4 C5 1.428(17) . ?
C5 C6 1.327(18) . ?
C5 H5A 0.93 . ?
C6 C7 1.392(17) . ?
C6 H6A 0.93 . ?
C7 C11 1.400(13) . ?
C7 C8 1.403(15) . ?
C8 C9 1.348(14) . ?
C8 H8A 0.93 . ?
C9 C10 1.421(11) . ?
C9 H9A 0.93 . ?
C10 H10A 0.93 . ?
C11 C12 1.429(12) . ?
C13 C14 1.380(14) . ?
C13 H13A 0.93 . ?
C14 C15 1.342(15) . ?
C14 H14A 0.93 . ?
C15 C16 1.385(14) . ?
C15 H15A 0.93 . ?
C16 C24 1.393(13) . ?
C16 C17 1.416(15) . ?
C17 C18 1.326(13) . ?
C17 H17A 0.93 . ?
C18 C19 1.409(13) . ?
C18 H18A 0.93 . ?
C19 C23 1.388(11) . ?
C19 C20 1.395(12) . ?
C20 C21 1.334(12) . ?
C20 H20A 0.93 . ?
C21 C22 1.397(11) . ?
C21 H21A 0.93 . ?
C22 H22A 0.93 . ?
C23 C24 1.417(11) . ?
C25 C26 1.384(13) . ?
C25 H25A 0.93 . ?
C26 C27 1.356(14) . ?
C26 H26A 0.93 . ?
C27 C28 1.399(13) . ?
C27 H27A 0.93 . ?
C28 C36 1.401(12) . ?
C28 C29 1.438(14) . ?
C29 C30 1.314(15) . ?
C29 H29A 0.93 . ?
C30 C31 1.414(15) . ?
C30 H30A 0.93 . ?
C31 C32 1.382(14) . ?
C31 C35 1.420(12) . ?
C32 C33 1.336(14) . ?
C32 H32A 0.93 . ?
C33 C34 1.390(11) . ?
C33 H33A 0.93 . ?
C34 H34A 0.93 . ?
C35 C36 1.413(11) . ?
C37 C38 1.387(13) . ?
C37 H37A 0.93 . ?
C38 C39 1.341(18) . ?
C38 H38A 0.93 . ?
C39 C40 1.369(18) . ?
C39 H39A 0.93 . ?
C40 C41 1.43(2) . ?
C40 C48 1.457(14) . ?
C41 C42 1.35(2) . ?
C41 H41A 0.93 . ?
C42 C43 1.44(2) . ?
C42 H42A 0.93 . ?
C43 C47 1.380(15) . ?
C43 C44 1.395(17) . ?
C44 C45 1.374(17) . ?
C44 H44A 0.93 . ?
C45 C46 1.403(14) . ?
C45 H45A 0.93 . ?
C46 H46A 0.93 . ?
C47 C48 1.420(12) . ?
